data_4063695
loop_
_publ_author_name
'Saito, Shinichi'
'Saika, Mitsuya'
'Yamasaki, Ryu'
'Azumaya, Isao'
'Masu, Hyuma'

_publ_section_title
;
 Synthesis and Structure of Dinuclear Silver(I) and Palladium(II)
 Complexes of 2,7-Bis(methylene)naphthalene-Bridged Bis-N-Heterocyclic
 Carbene Ligands
;
_journal_issue 6
_journal_name_full Organometallics
_journal_page_first 1366
_journal_paper_doi 10.1021/om1008583
_journal_volume 30
_journal_year 2011
_chemical_formula_moiety 'C84 H96 Cl4 N8 Pd2, 2(C H2 Cl2)'
_chemical_formula_sum 'C86 H100 Cl8 N8 Pd2'
_chemical_formula_weight 1742.14
_chemical_name_systematic
;
 ?
;
_space_group_IT_number 14
_symmetry_cell_setting monoclinic
_symmetry_space_group_name_Hall '-P 2yn'
_symmetry_space_group_name_H-M 'P 1 21/n 1'
_atom_sites_solution_hydrogens geom
_atom_sites_solution_primary direct
_atom_sites_solution_secondary difmap
_audit_creation_method SHELXL-97
_cell_angle_alpha 90.00
_cell_angle_beta 97.512(3)
_cell_angle_gamma 90.00
_cell_formula_units_Z 2
_cell_length_a 13.718(4)
_cell_length_b 14.673(4)
_cell_length_c 21.990(6)
_cell_measurement_reflns_used 3655
_cell_measurement_temperature 150
_cell_measurement_theta_max 22.53
_cell_measurement_theta_min 2.33
_cell_volume 4388(2)
_computing_cell_refinement 'Bruker SMART'
_computing_data_collection 'Bruker SMART'
_computing_data_reduction 'Bruker SAINT'
_computing_molecular_graphics 'Bruker SHELXTL'
_computing_publication_material 'Bruker SHELXTL'
_computing_structure_refinement 'SHELXL-97 (Sheldrick, 1997)'
_computing_structure_solution 'SHELXS-97 (Sheldrick, 1990)'
_diffrn_ambient_temperature 150
_diffrn_measured_fraction_theta_full 0.994
_diffrn_measured_fraction_theta_max 0.909
_diffrn_measurement_device_type 'Bruker ApexII CCD area detector'
_diffrn_measurement_method 'phi and omega scans'
_diffrn_radiation_monochromator graphite
_diffrn_radiation_source 'fine-focus sealed tube'
_diffrn_radiation_type MoK\a
_diffrn_radiation_wavelength 0.71073
_diffrn_reflns_av_R_equivalents 0.0386
_diffrn_reflns_av_sigmaI/netI 0.0573
_diffrn_reflns_limit_h_max 17
_diffrn_reflns_limit_h_min -16
_diffrn_reflns_limit_k_max 18
_diffrn_reflns_limit_k_min -18
_diffrn_reflns_limit_l_max 16
_diffrn_reflns_limit_l_min -28
_diffrn_reflns_number 21385
_diffrn_reflns_theta_full 25.00
_diffrn_reflns_theta_max 27.23
_diffrn_reflns_theta_min 1.66
_exptl_absorpt_coefficient_mu 0.700
_exptl_absorpt_correction_T_max 0.8727
_exptl_absorpt_correction_T_min 0.7672
_exptl_absorpt_correction_type empirical
_exptl_absorpt_process_details 'SADABS Sheldrick 1996'
_exptl_crystal_colour yellow
_exptl_crystal_density_diffrn 1.319
_exptl_crystal_density_method 'not measured'
_exptl_crystal_description prismatic
_exptl_crystal_F_000 1800
_exptl_crystal_size_max 0.40
_exptl_crystal_size_mid 0.20
_exptl_crystal_size_min 0.20
_refine_diff_density_max 0.631
_refine_diff_density_min -0.481
_refine_diff_density_rms 0.074
_refine_ls_extinction_method none
_refine_ls_goodness_of_fit_ref 1.048
_refine_ls_hydrogen_treatment constr
_refine_ls_matrix_type full
_refine_ls_number_parameters 477
_refine_ls_number_reflns 8914
_refine_ls_number_restraints 0
_refine_ls_restrained_S_all 1.048
_refine_ls_R_factor_all 0.0703
_refine_ls_R_factor_gt 0.0436
_refine_ls_shift/su_max 0.003
_refine_ls_shift/su_mean 0.000
_refine_ls_structure_factor_coef Fsqd
_refine_ls_weighting_details 'calc w=1/[\s^2^(Fo^2^)+(0.0535P)^2^+0.0000P] where P=(Fo^2^+2Fc^2^)/3'
_refine_ls_weighting_scheme calc
_refine_ls_wR_factor_gt 0.1029
_refine_ls_wR_factor_ref 0.1164
_reflns_number_gt 6192
_reflns_number_total 8914
_reflns_threshold_expression >2sigma(I)
_cod_data_source_file om1008583_si_002.cif
_cod_data_source_block a0703231mas(7a)
_cod_depositor_comments
;
The following automatic conversions were performed:

'_symmetry_cell_setting' value 'Monoclinic' changed to 'monoclinic'
according to /home/saulius/struct/CIF-dictionaries/cif_core.dic
dictionary named 'cif_core.dic' version 2.4.1 from 2010-06-29.

Automatic conversion script
Id: cif_fix_values 1715 2011-07-08 13:25:40Z adriana 
;
_cod_original_sg_symbol_H-M P2(1)/n
_cod_database_code 4063695

loop_
_symmetry_equiv_pos_as_xyz
'x, y, z'
'-x+1/2, y+1/2, -z+1/2'
'-x, -y, -z'
'x-1/2, -y-1/2, z-1/2'

loop_
_atom_site_label
_atom_site_type_symbol
_atom_site_fract_x
_atom_site_fract_y
_atom_site_fract_z
_atom_site_U_iso_or_equiv
_atom_site_adp_type
_atom_site_occupancy
_atom_site_symmetry_multiplicity
_atom_site_calc_flag
_atom_site_refinement_flags
C41 C 0.6286(4) 0.6473(4) 1.3756(3) 0.1013(19) Uani 1 1 d .
H41A H 0.6338 0.6381 1.4200 0.152 Uiso 1 1 calc R
H41B H 0.6240 0.7127 1.3665 0.152 Uiso 1 1 calc R
H41C H 0.6869 0.6221 1.3603 0.152 Uiso 1 1 calc R
C42 C 0.5394(5) 0.4975(4) 1.3570(3) 0.123(2) Uani 1 1 d .
H42A H 0.6011 0.4720 1.3466 0.185 Uiso 1 1 calc R
H42B H 0.4838 0.4679 1.3322 0.185 Uiso 1 1 calc R
H42C H 0.5351 0.4869 1.4006 0.185 Uiso 1 1 calc R
C40 C 0.5367(3) 0.5992(3) 1.3443(2) 0.0739(14) Uani 1 1 d .
H40 H 0.5351 0.6075 1.2990 0.089 Uiso 1 1 calc R
C39 C 0.1514(3) 0.8237(3) 1.3036(3) 0.0780(15) Uani 1 1 d .
H39A H 0.1194 0.8219 1.3409 0.117 Uiso 1 1 calc R
H39B H 0.1039 0.8434 1.2689 0.117 Uiso 1 1 calc R
H39C H 0.2065 0.8667 1.3093 0.117 Uiso 1 1 calc R
C38 C 0.1063(3) 0.6602(3) 1.2872(3) 0.0846(16) Uani 1 1 d .
H38A H 0.1311 0.5997 1.2781 0.127 Uiso 1 1 calc R
H38B H 0.0541 0.6780 1.2546 0.127 Uiso 1 1 calc R
H38C H 0.0799 0.6585 1.3265 0.127 Uiso 1 1 calc R
C34 C 0.3458(5) 0.6856(4) 1.4417(2) 0.0859(17) Uani 1 1 d .
H34 H 0.3395 0.6914 1.4840 0.103 Uiso 1 1 calc R
C33 C 0.2708(4) 0.7094(3) 1.3994(2) 0.0678(13) Uani 1 1 d .
H33 H 0.2124 0.7328 1.4125 0.081 Uiso 1 1 calc R
C37 C 0.1896(3) 0.7289(3) 1.2907(2) 0.0583(11) Uani 1 1 d .
H37 H 0.2129 0.7309 1.2495 0.070 Uiso 1 1 calc R
C35 C 0.4322(4) 0.6526(4) 1.4241(2) 0.0828(15) Uani 1 1 d .
H35 H 0.4855 0.6379 1.4546 0.099 Uiso 1 1 calc R
C32 C 0.2761(3) 0.7008(2) 1.33688(19) 0.0492(10) Uani 1 1 d .
C36 C 0.4428(3) 0.6406(3) 1.36225(18) 0.0590(11) Uani 1 1 d .
C31 C 0.3631(3) 0.6656(2) 1.31996(17) 0.0428(9) Uani 1 1 d .
C29 C 0.3216(3) 0.5749(3) 1.22603(18) 0.0482(10) Uani 1 1 d .
H29 H 0.2815 0.5313 1.2429 0.058 Uiso 1 1 calc R
N4 N 0.36784(19) 0.64853(19) 1.25616(12) 0.0353(6) Uani 1 1 d .
C28 C 0.3436(3) 0.5762(2) 1.16883(18) 0.0479(9) Uani 1 1 d .
H28 H 0.3220 0.5340 1.1371 0.057 Uiso 1 1 calc R
C27 C 0.4194(2) 0.6963(2) 1.21838(15) 0.0336(8) Uani 1 1 d .
N3 N 0.4036(2) 0.65040(18) 1.16448(12) 0.0360(7) Uani 1 1 d .
C30 C 0.4456(3) 0.6744(2) 1.10891(16) 0.0423(9) Uani 1 1 d .
H30A H 0.4381 0.6216 1.0807 0.051 Uiso 1 1 calc R
H30B H 0.5169 0.6853 1.1201 0.051 Uiso 1 1 calc R
C9 C 0.4013(2) 0.7568(2) 1.07506(15) 0.0356(8) Uani 1 1 d .
C10 C 0.3165(3) 0.8002(3) 1.08933(16) 0.0449(9) Uani 1 1 d .
H10 H 0.2828 0.7756 1.1207 0.054 Uiso 1 1 calc R
C11 C 0.2808(3) 0.8769(3) 1.05928(16) 0.0445(9) Uani 1 1 d .
H11 H 0.2238 0.9056 1.0706 0.053 Uiso 1 1 calc R
C8 C 0.4470(3) 0.7912(2) 1.02858(15) 0.0396(8) Uani 1 1 d .
H8 H 0.5040 0.7614 1.0181 0.047 Uiso 1 1 calc R
C12 C 0.3274(3) 0.9139(2) 1.01175(16) 0.0405(8) Uani 1 1 d .
Pd1 Pd 0.500684(18) 1.187420(17) 0.767579(12) 0.03210(9) Uani 1 1 d .
Cl1 Cl 0.64412(6) 1.10621(6) 0.76396(4) 0.0463(2) Uani 1 1 d .
Cl2 Cl 0.35658(7) 1.26345(7) 0.77987(5) 0.0566(3) Uani 1 1 d .
Cl4 Cl 0.27911(11) 0.31324(11) 0.92773(7) 0.1033(5) Uani 1 1 d .
Cl3 Cl 0.38589(13) 0.42257(12) 1.02207(8) 0.1177(6) Uani 1 1 d .
N1 N 0.4228(2) 1.01069(18) 0.80763(12) 0.0360(7) Uani 1 1 d .
C1 C 0.4243(2) 1.0688(2) 0.76028(15) 0.0319(7) Uani 1 1 d .
N2 N 0.36766(18) 1.02824(18) 0.71301(12) 0.0318(6) Uani 1 1 d .
C3 C 0.3327(2) 0.9453(2) 0.73109(15) 0.0372(8) Uani 1 1 d .
H3 H 0.2918 0.9040 0.7062 0.045 Uiso 1 1 calc R
C2 C 0.3677(3) 0.9347(2) 0.79007(16) 0.0409(8) Uani 1 1 d .
H2 H 0.3566 0.8842 0.8153 0.049 Uiso 1 1 calc R
C15 C 0.3421(2) 1.0665(2) 0.65275(16) 0.0393(8) Uani 1 1 d .
C6 C 0.4604(3) 0.9069(2) 0.94811(15) 0.0417(9) Uani 1 1 d .
H6 H 0.5169 0.8771 0.9369 0.050 Uiso 1 1 calc R
C20 C 0.2483(3) 1.1019(3) 0.6382(2) 0.0535(11) Uani 1 1 d .
C5 C 0.4273(3) 0.9848(2) 0.91814(15) 0.0427(9) Uani 1 1 d .
C14 C 0.3433(3) 1.0295(3) 0.93478(17) 0.0509(10) Uani 1 1 d .
H14 H 0.3204 1.0840 0.9144 0.061 Uiso 1 1 calc R
C16 C 0.4111(3) 1.0635(3) 0.61168(17) 0.0509(10) Uani 1 1 d .
C13 C 0.2949(3) 0.9946(3) 0.98006(17) 0.0501(10) Uani 1 1 d .
H13 H 0.2383 1.0251 0.9905 0.060 Uiso 1 1 calc R
C4 C 0.4797(3) 1.0246(3) 0.86845(15) 0.0477(10) Uani 1 1 d .
H4A H 0.4900 1.0907 0.8758 0.057 Uiso 1 1 calc R
H4B H 0.5450 0.9955 0.8695 0.057 Uiso 1 1 calc R
C7 C 0.4120(2) 0.8700(2) 0.99545(15) 0.0376(8) Uani 1 1 d .
C21 C 0.5094(3) 1.0163(3) 0.62713(18) 0.0607(12) Uani 1 1 d .
H21 H 0.5272 1.0195 0.6726 0.073 Uiso 1 1 calc R
C24 C 0.1725(3) 1.1021(3) 0.6828(2) 0.0615(12) Uani 1 1 d .
H24 H 0.2072 1.0855 0.7242 0.074 Uiso 1 1 calc R
C18 C 0.2933(4) 1.1384(4) 0.5384(2) 0.0913(18) Uani 1 1 d .
H18 H 0.2768 1.1646 0.4988 0.110 Uiso 1 1 calc R
C26 C 0.0936(3) 1.0305(3) 0.6652(3) 0.0783(15) Uani 1 1 d .
H26A H 0.0620 1.0420 0.6233 0.117 Uiso 1 1 calc R
H26B H 0.0443 1.0336 0.6936 0.117 Uiso 1 1 calc R
H26C H 0.1238 0.9698 0.6674 0.117 Uiso 1 1 calc R
C25 C 0.1269(3) 1.1958(3) 0.6881(3) 0.109(2) Uani 1 1 d .
H25A H 0.1792 1.2411 0.6977 0.163 Uiso 1 1 calc R
H25B H 0.0850 1.1951 0.7209 0.163 Uiso 1 1 calc R
H25C H 0.0873 1.2116 0.6492 0.163 Uiso 1 1 calc R
C17 C 0.3837(4) 1.1020(4) 0.5541(2) 0.0794(15) Uani 1 1 d .
H17 H 0.4295 1.1027 0.5252 0.095 Uiso 1 1 calc R
C22 C 0.5923(3) 1.0612(5) 0.5984(2) 0.102(2) Uani 1 1 d .
H22A H 0.5833 1.0497 0.5541 0.152 Uiso 1 1 calc R
H22B H 0.6555 1.0359 0.6168 0.152 Uiso 1 1 calc R
H22C H 0.5915 1.1270 0.6058 0.152 Uiso 1 1 calc R
C23 C 0.5005(4) 0.9157(4) 0.6099(2) 0.0858(16) Uani 1 1 d .
H23A H 0.4803 0.9099 0.5656 0.129 Uiso 1 1 calc R
H23B H 0.4513 0.8867 0.6321 0.129 Uiso 1 1 calc R
H23C H 0.5643 0.8857 0.6208 0.129 Uiso 1 1 calc R
C19 C 0.2257(4) 1.1379(3) 0.5785(2) 0.0781(15) Uani 1 1 d .
H19 H 0.1621 1.1622 0.5661 0.094 Uiso 1 1 calc R
C43 C 0.2736(4) 0.3998(4) 0.9796(3) 0.1006(18) Uani 1 1 d .
H43A H 0.2258 0.3832 1.0079 0.121 Uiso 1 1 calc R
H43B H 0.2493 0.4557 0.9574 0.121 Uiso 1 1 calc R

loop_
_atom_site_aniso_label
_atom_site_aniso_U_11
_atom_site_aniso_U_22
_atom_site_aniso_U_33
_atom_site_aniso_U_23
_atom_site_aniso_U_13
_atom_site_aniso_U_12
C41 0.072(3) 0.127(5) 0.101(4) 0.015(4) -0.003(3) 0.012(4)
C42 0.142(6) 0.082(5) 0.144(6) 0.010(4) 0.010(5) 0.035(4)
C40 0.077(3) 0.080(4) 0.065(3) 0.020(3) 0.009(3) 0.022(3)
C39 0.057(3) 0.052(3) 0.131(5) -0.006(3) 0.039(3) -0.001(2)
C38 0.058(3) 0.059(3) 0.141(5) -0.018(3) 0.032(3) -0.016(2)
C34 0.129(5) 0.087(4) 0.048(3) 0.001(3) 0.034(3) -0.012(4)
C33 0.082(3) 0.061(3) 0.068(3) -0.002(2) 0.040(3) -0.007(2)
C37 0.047(2) 0.042(2) 0.090(3) -0.005(2) 0.027(2) -0.0019(19)
C35 0.111(4) 0.091(4) 0.045(3) 0.011(3) 0.006(3) 0.005(3)
C32 0.057(2) 0.037(2) 0.058(3) -0.0004(18) 0.025(2) -0.0054(18)
C36 0.076(3) 0.058(3) 0.045(2) 0.011(2) 0.013(2) 0.003(2)
C31 0.051(2) 0.036(2) 0.044(2) 0.0022(16) 0.0173(18) -0.0021(17)
C29 0.054(2) 0.035(2) 0.060(3) 0.0001(18) 0.021(2) -0.0106(18)
N4 0.0381(15) 0.0278(16) 0.0419(17) 0.0026(13) 0.0125(13) -0.0035(13)
C28 0.057(2) 0.032(2) 0.055(2) -0.0079(18) 0.0087(19) -0.0158(18)
C27 0.0362(18) 0.0254(18) 0.039(2) 0.0029(15) 0.0059(15) 0.0068(14)
N3 0.0452(17) 0.0271(15) 0.0366(17) 0.0002(12) 0.0088(13) -0.0044(13)
C30 0.051(2) 0.041(2) 0.038(2) 0.0001(16) 0.0158(17) 0.0020(17)
C9 0.0407(19) 0.032(2) 0.0337(19) -0.0020(15) 0.0040(15) -0.0073(15)
C10 0.045(2) 0.054(3) 0.037(2) 0.0033(17) 0.0083(17) -0.0056(18)
C11 0.041(2) 0.051(2) 0.044(2) -0.0001(18) 0.0114(17) 0.0030(17)
C8 0.046(2) 0.037(2) 0.036(2) -0.0010(15) 0.0060(16) -0.0001(16)
C12 0.044(2) 0.041(2) 0.036(2) -0.0018(16) 0.0010(16) 0.0011(17)
Pd1 0.03490(15) 0.02518(15) 0.03722(16) 0.00074(11) 0.00854(11) -0.00220(11)
Cl1 0.0393(5) 0.0373(5) 0.0632(6) -0.0061(4) 0.0106(4) 0.0020(4)
Cl2 0.0422(5) 0.0469(6) 0.0818(8) -0.0139(5) 0.0122(5) 0.0083(4)
Cl4 0.0902(10) 0.1226(14) 0.0978(11) -0.0255(9) 0.0148(9) 0.0103(9)
Cl3 0.1205(12) 0.1223(14) 0.1030(12) -0.0293(10) -0.0130(10) 0.0159(11)
N1 0.0471(17) 0.0308(16) 0.0296(15) -0.0004(12) 0.0036(13) -0.0071(13)
C1 0.0330(17) 0.0290(18) 0.0346(18) 0.0002(15) 0.0075(14) -0.0009(14)
N2 0.0314(15) 0.0308(16) 0.0335(15) 0.0027(12) 0.0046(12) -0.0020(12)
C3 0.043(2) 0.0281(19) 0.040(2) -0.0025(15) 0.0019(16) -0.0087(15)
C2 0.053(2) 0.0285(19) 0.041(2) 0.0051(16) 0.0058(17) -0.0100(16)
C15 0.0393(19) 0.035(2) 0.041(2) 0.0096(16) -0.0044(16) -0.0046(16)
C6 0.055(2) 0.040(2) 0.0301(19) 0.0004(16) 0.0081(17) -0.0035(17)
C20 0.044(2) 0.036(2) 0.074(3) 0.008(2) -0.014(2) -0.0036(18)
C5 0.055(2) 0.038(2) 0.034(2) -0.0048(16) 0.0016(17) -0.0104(18)
C14 0.069(3) 0.041(2) 0.041(2) 0.0041(17) 0.000(2) 0.001(2)
C16 0.053(2) 0.064(3) 0.034(2) 0.0035(19) -0.0003(18) -0.013(2)
C13 0.055(2) 0.050(3) 0.046(2) -0.0003(19) 0.0062(19) 0.0119(19)
C4 0.066(3) 0.047(2) 0.0291(19) 0.0009(16) 0.0010(18) -0.0201(19)
C7 0.045(2) 0.038(2) 0.0290(18) -0.0009(15) 0.0026(15) -0.0075(16)
C21 0.051(2) 0.099(4) 0.035(2) -0.002(2) 0.0145(19) -0.009(2)
C24 0.039(2) 0.041(2) 0.101(4) -0.007(2) -0.001(2) 0.0061(18)
C18 0.105(4) 0.095(4) 0.066(4) 0.044(3) -0.020(3) -0.025(4)
C26 0.052(3) 0.057(3) 0.126(4) -0.007(3) 0.012(3) -0.007(2)
C25 0.052(3) 0.052(3) 0.218(7) -0.022(4) 0.002(4) 0.011(2)
C17 0.078(3) 0.110(4) 0.048(3) 0.019(3) -0.001(3) -0.032(3)
C22 0.061(3) 0.172(6) 0.076(4) 0.001(4) 0.024(3) -0.032(4)
C23 0.077(3) 0.101(5) 0.081(4) -0.007(3) 0.019(3) 0.011(3)
C19 0.071(3) 0.062(3) 0.089(4) 0.023(3) -0.036(3) -0.004(3)
C43 0.096(4) 0.109(5) 0.098(4) -0.002(4) 0.017(3) 0.037(4)

loop_
_atom_type_symbol
_atom_type_description
_atom_type_scat_dispersion_real
_atom_type_scat_dispersion_imag
_atom_type_scat_source
C C 0.0033 0.0016 'International Tables Vol C Tables 4.2.6.8 and 6.1.1.4'
H H 0.0000 0.0000 'International Tables Vol C Tables 4.2.6.8 and 6.1.1.4'
N N 0.0061 0.0033 'International Tables Vol C Tables 4.2.6.8 and 6.1.1.4'
Cl Cl 0.1484 0.1585 'International Tables Vol C Tables 4.2.6.8 and 6.1.1.4'
Pd Pd -0.9988 1.0072 'International Tables Vol C Tables 4.2.6.8 and 6.1.1.4'

loop_
_geom_angle_atom_site_label_1
_geom_angle_atom_site_label_2
_geom_angle_atom_site_label_3
_geom_angle
_geom_angle_site_symmetry_1
_geom_angle_site_symmetry_3
C40 C41 H41A 109.5 . .
C40 C41 H41B 109.5 . .
H41A C41 H41B 109.5 . .
C40 C41 H41C 109.5 . .
H41A C41 H41C 109.5 . .
H41B C41 H41C 109.5 . .
C40 C42 H42A 109.5 . .
C40 C42 H42B 109.5 . .
H42A C42 H42B 109.5 . .
C40 C42 H42C 109.5 . .
H42A C42 H42C 109.5 . .
H42B C42 H42C 109.5 . .
C42 C40 C36 110.2(4) . .
C42 C40 C41 111.8(5) . .
C36 C40 C41 112.0(4) . .
C42 C40 H40 107.5 . .
C36 C40 H40 107.5 . .
C41 C40 H40 107.5 . .
C37 C39 H39A 109.5 . .
C37 C39 H39B 109.5 . .
H39A C39 H39B 109.5 . .
C37 C39 H39C 109.5 . .
H39A C39 H39C 109.5 . .
H39B C39 H39C 109.5 . .
C37 C38 H38A 109.5 . .
C37 C38 H38B 109.5 . .
H38A C38 H38B 109.5 . .
C37 C38 H38C 109.5 . .
H38A C38 H38C 109.5 . .
H38B C38 H38C 109.5 . .
C33 C34 C35 120.4(5) . .
C33 C34 H34 119.8 . .
C35 C34 H34 119.8 . .
C34 C33 C32 121.8(4) . .
C34 C33 H33 119.1 . .
C32 C33 H33 119.1 . .
C32 C37 C38 111.8(4) . .
C32 C37 C39 112.5(4) . .
C38 C37 C39 110.0(3) . .
C32 C37 H37 107.5 . .
C38 C37 H37 107.5 . .
C39 C37 H37 107.5 . .
C34 C35 C36 121.2(5) . .
C34 C35 H35 119.4 . .
C36 C35 H35 119.4 . .
C33 C32 C31 117.0(4) . .
C33 C32 C37 120.0(4) . .
C31 C32 C37 123.0(4) . .
C31 C36 C35 116.4(4) . .
C31 C36 C40 123.4(4) . .
C35 C36 C40 120.1(4) . .
C36 C31 C32 123.1(4) . .
C36 C31 N4 118.4(3) . .
C32 C31 N4 118.4(3) . .
C28 C29 N4 107.2(3) . .
C28 C29 H29 126.4 . .
N4 C29 H29 126.4 . .
C27 N4 C29 110.8(3) . .
C27 N4 C31 127.1(3) . .
C29 N4 C31 122.0(3) . .
C29 C28 N3 106.8(3) . .
C29 C28 H28 126.6 . .
N3 C28 H28 126.6 . .
N4 C27 N3 104.0(3) . .
N4 C27 Pd1 131.1(2) . 3_677
N3 C27 Pd1 124.9(2) . 3_677
C27 N3 C28 111.2(3) . .
C27 N3 C30 125.2(3) . .
C28 N3 C30 123.7(3) . .
N3 C30 C9 115.5(3) . .
N3 C30 H30A 108.4 . .
C9 C30 H30A 108.4 . .
N3 C30 H30B 108.4 . .
C9 C30 H30B 108.4 . .
H30A C30 H30B 107.5 . .
C8 C9 C10 118.6(3) . .
C8 C9 C30 118.2(3) . .
C10 C9 C30 123.3(3) . .
C11 C10 C9 121.5(3) . .
C11 C10 H10 119.2 . .
C9 C10 H10 119.2 . .
C10 C11 C12 120.8(3) . .
C10 C11 H11 119.6 . .
C12 C11 H11 119.6 . .
C9 C8 C7 121.9(3) . .
C9 C8 H8 119.0 . .
C7 C8 H8 119.0 . .
C11 C12 C7 118.7(3) . .
C11 C12 C13 123.1(3) . .
C7 C12 C13 118.2(3) . .
C1 Pd1 C27 175.66(13) . 3_677
C1 Pd1 Cl1 89.33(9) . .
C27 Pd1 Cl1 89.62(9) 3_677 .
C1 Pd1 Cl2 89.00(9) . .
C27 Pd1 Cl2 91.69(9) 3_677 .
Cl1 Pd1 Cl2 174.88(4) . .
C1 N1 C2 111.1(3) . .
C1 N1 C4 123.7(3) . .
C2 N1 C4 125.1(3) . .
N1 C1 N2 104.5(3) . .
N1 C1 Pd1 122.8(2) . .
N2 C1 Pd1 132.7(2) . .
C1 N2 C3 110.6(3) . .
C1 N2 C15 125.6(3) . .
C3 N2 C15 123.7(3) . .
C2 C3 N2 106.7(3) . .
C2 C3 H3 126.6 . .
N2 C3 H3 126.6 . .
C3 C2 N1 107.1(3) . .
C3 C2 H2 126.4 . .
N1 C2 H2 126.4 . .
C20 C15 C16 123.4(3) . .
C20 C15 N2 117.8(3) . .
C16 C15 N2 118.8(3) . .
C5 C6 C7 121.1(3) . .
C5 C6 H6 119.5 . .
C7 C6 H6 119.5 . .
C15 C20 C19 116.1(4) . .
C15 C20 C24 123.0(4) . .
C19 C20 C24 120.9(4) . .
C6 C5 C14 119.5(3) . .
C6 C5 C4 121.0(3) . .
C14 C5 C4 119.5(3) . .
C13 C14 C5 120.3(4) . .
C13 C14 H14 119.8 . .
C5 C14 H14 119.8 . .
C15 C16 C17 116.9(4) . .
C15 C16 C21 122.0(3) . .
C17 C16 C21 121.1(4) . .
C14 C13 C12 121.4(4) . .
C14 C13 H13 119.3 . .
C12 C13 H13 119.3 . .
N1 C4 C5 111.1(3) . .
N1 C4 H4A 109.4 . .
C5 C4 H4A 109.4 . .
N1 C4 H4B 109.4 . .
C5 C4 H4B 109.4 . .
H4A C4 H4B 108.0 . .
C12 C7 C6 119.5(3) . .
C12 C7 C8 118.4(3) . .
C6 C7 C8 122.0(3) . .
C16 C21 C22 113.6(4) . .
C16 C21 C23 110.3(4) . .
C22 C21 C23 110.9(4) . .
C16 C21 H21 107.2 . .
C22 C21 H21 107.2 . .
C23 C21 H21 107.3 . .
C25 C24 C20 112.0(4) . .
C25 C24 C26 111.0(3) . .
C20 C24 C26 110.9(4) . .
C25 C24 H24 107.6 . .
C20 C24 H24 107.6 . .
C26 C24 H24 107.6 . .
C17 C18 C19 120.7(4) . .
C17 C18 H18 119.6 . .
C19 C18 H18 119.6 . .
C24 C26 H26A 109.5 . .
C24 C26 H26B 109.5 . .
H26A C26 H26B 109.5 . .
C24 C26 H26C 109.5 . .
H26A C26 H26C 109.5 . .
H26B C26 H26C 109.5 . .
C24 C25 H25A 109.5 . .
C24 C25 H25B 109.5 . .
H25A C25 H25B 109.5 . .
C24 C25 H25C 109.5 . .
H25A C25 H25C 109.5 . .
H25B C25 H25C 109.5 . .
C18 C17 C16 121.5(5) . .
C18 C17 H17 119.3 . .
C16 C17 H17 119.3 . .
C21 C22 H22A 109.5 . .
C21 C22 H22B 109.5 . .
H22A C22 H22B 109.5 . .
C21 C22 H22C 109.5 . .
H22A C22 H22C 109.5 . .
H22B C22 H22C 109.5 . .
C21 C23 H23A 109.5 . .
C21 C23 H23B 109.5 . .
H23A C23 H23B 109.5 . .
C21 C23 H23C 109.5 . .
H23A C23 H23C 109.5 . .
H23B C23 H23C 109.5 . .
C18 C19 C20 121.3(4) . .
C18 C19 H19 119.3 . .
C20 C19 H19 119.3 . .
Cl4 C43 Cl3 112.9(3) . .
Cl4 C43 H43A 109.0 . .
Cl3 C43 H43A 109.0 . .
Cl4 C43 H43B 109.0 . .
Cl3 C43 H43B 109.0 . .
H43A C43 H43B 107.8 . .

loop_
_geom_bond_atom_site_label_1
_geom_bond_atom_site_label_2
_geom_bond_distance
_geom_bond_site_symmetry_2
C41 C40 1.528(7) .
C41 H41A 0.9800 .
C41 H41B 0.9800 .
C41 H41C 0.9800 .
C42 C40 1.518(7) .
C42 H42A 0.9800 .
C42 H42B 0.9800 .
C42 H42C 0.9800 .
C40 C36 1.522(6) .
C40 H40 1.0000 .
C39 C37 1.526(5) .
C39 H39A 0.9800 .
C39 H39B 0.9800 .
C39 H39C 0.9800 .
C38 C37 1.518(5) .
C38 H38A 0.9800 .
C38 H38B 0.9800 .
C38 H38C 0.9800 .
C34 C33 1.339(7) .
C34 C35 1.382(7) .
C34 H34 0.9500 .
C33 C32 1.393(6) .
C33 H33 0.9500 .
C37 C32 1.515(6) .
C37 H37 1.0000 .
C35 C36 1.398(6) .
C35 H35 0.9500 .
C32 C31 1.394(5) .
C36 C31 1.389(5) .
C31 N4 1.435(4) .
C29 C28 1.331(5) .
C29 N4 1.378(4) .
C29 H29 0.9500 .
N4 C27 1.355(4) .
C28 N3 1.377(4) .
C28 H28 0.9500 .
C27 N3 1.356(4) .
C27 Pd1 2.029(3) 3_677
N3 C30 1.460(4) .
C30 C9 1.505(5) .
C30 H30A 0.9900 .
C30 H30B 0.9900 .
C9 C8 1.363(4) .
C9 C10 1.398(5) .
C10 C11 1.363(5) .
C10 H10 0.9500 .
C11 C12 1.404(5) .
C11 H11 0.9500 .
C8 C7 1.418(5) .
C8 H8 0.9500 .
C12 C7 1.414(5) .
C12 C13 1.415(5) .
Pd1 C1 2.027(3) .
Pd1 C27 2.029(3) 3_677
Pd1 Cl1 2.3105(10) .
Pd1 Cl2 2.3162(11) .
Cl4 C43 1.716(6) .
Cl3 C43 1.726(6) .
N1 C1 1.348(4) .
N1 C2 1.373(4) .
N1 C4 1.472(4) .
C1 N2 1.352(4) .
N2 C3 1.385(4) .
N2 C15 1.439(4) .
C3 C2 1.332(5) .
C3 H3 0.9500 .
C2 H2 0.9500 .
C15 C20 1.386(5) .
C15 C16 1.391(5) .
C6 C5 1.367(5) .
C6 C7 1.414(4) .
C6 H6 0.9500 .
C20 C19 1.411(6) .
C20 C24 1.521(6) .
C5 C14 1.415(5) .
C5 C4 1.502(5) .
C14 C13 1.366(5) .
C14 H14 0.9500 .
C16 C17 1.392(6) .
C16 C21 1.515(6) .
C13 H13 0.9500 .
C4 H4A 0.9900 .
C4 H4B 0.9900 .
C21 C22 1.521(5) .
C21 C23 1.525(6) .
C21 H21 1.0000 .
C24 C25 1.521(5) .
C24 C26 1.522(5) .
C24 H24 1.0000 .
C18 C17 1.354(7) .
C18 C19 1.360(7) .
C18 H18 0.9500 .
C26 H26A 0.9800 .
C26 H26B 0.9800 .
C26 H26C 0.9800 .
C25 H25A 0.9800 .
C25 H25B 0.9800 .
C25 H25C 0.9800 .
C17 H17 0.9500 .
C22 H22A 0.9800 .
C22 H22B 0.9800 .
C22 H22C 0.9800 .
C23 H23A 0.9800 .
C23 H23B 0.9800 .
C23 H23C 0.9800 .
C19 H19 0.9500 .
C43 H43A 0.9900 .
C43 H43B 0.9900 .
